data_7240494
loop_
_publ_author_name
'Huski\'c, Igor'
'Arhangelskis, Mihails'
'Fri\<s\<ci\'c, Tomislav'

_publ_section_title
;
 Solvent-free ageing reactions of rare earth element oxides: from
 geomimetic synthesis of new metal--organic materials towards a simple,
 environmentally friendly separation of scandium
;
_journal_issue 13
_journal_name_full 'Green Chemistry'
_journal_page_first 4364
_journal_page_last 4375
_journal_paper_doi 10.1039/D0GC00454E
_journal_volume 22
_journal_year 2020
_chemical_compound_source synthetic
_chemical_formula_sum 'C6 H6 Gd K3 O15'
_chemical_formula_weight 592.66
_chemical_name_systematic 'Tripotassium gadolinium oxalate trihydrate'
_space_group_crystal_system triclinic
_space_group_IT_number 2
_space_group_name_Hall '-P 1'
_space_group_name_H-M_alt 'P -1'
_atom_sites_solution_hydrogens difmap
_audit_creation_method SHELXL-2018/3
_audit_update_record
;
2019-11-04 deposited with the CCDC.	2020-05-08 downloaded from the CCDC.
;
_cell_angle_alpha 98.377(4)
_cell_angle_beta 91.097(4)
_cell_angle_gamma 96.629(4)
_cell_formula_units_Z 2
_cell_length_a 8.4795(8)
_cell_length_b 9.3708(9)
_cell_length_c 9.7323(9)
_cell_measurement_reflns_used 45874
_cell_measurement_temperature 100(2)
_cell_measurement_theta_max 66.508
_cell_measurement_theta_min 4.830
_cell_volume 759.45(12)
_computing_cell_refinement 'SAINT V8.35A, Bruker-AXS'
_computing_data_collection 'APEX 2, Bruker-AXS'
_computing_data_reduction 'SAINT V8.35A, Bruker-AXS'
_computing_structure_refinement 'SHELXL-2018/3 (Sheldrick, 2018)'
_computing_structure_solution 'SHELXT 2014/4 (Sheldrick, 2014)'
_diffrn_ambient_temperature 100
_diffrn_measured_fraction_theta_full 0.999
_diffrn_measured_fraction_theta_max 0.997
_diffrn_measurement_device_type 'Bruker PHOTON 100 CMOS'
_diffrn_measurement_method 'omega scans'
_diffrn_radiation_type MoK\a
_diffrn_radiation_wavelength 0.71073
_diffrn_reflns_av_R_equivalents 0.0388
_diffrn_reflns_av_unetI/netI 0.0220
_diffrn_reflns_Laue_measured_fraction_full 0.999
_diffrn_reflns_Laue_measured_fraction_max 0.997
_diffrn_reflns_limit_h_max 13
_diffrn_reflns_limit_h_min -13
_diffrn_reflns_limit_k_max 14
_diffrn_reflns_limit_k_min -14
_diffrn_reflns_limit_l_max 15
_diffrn_reflns_limit_l_min -15
_diffrn_reflns_number 45705
_diffrn_reflns_point_group_measured_fraction_full 0.999
_diffrn_reflns_point_group_measured_fraction_max 0.997
_diffrn_reflns_theta_full 25.242
_diffrn_reflns_theta_max 33.379
_diffrn_reflns_theta_min 3.078
_diffrn_source 'sealed x-ray tube'
_exptl_absorpt_coefficient_mu 5.270
_exptl_absorpt_correction_T_max 0.7466
_exptl_absorpt_correction_T_min 0.7041
_exptl_absorpt_correction_type multi-scan
_exptl_absorpt_process_details SADABS-2014/5
_exptl_crystal_colour colourless
_exptl_crystal_density_diffrn 2.592
_exptl_crystal_description block
_exptl_crystal_F_000 566
_exptl_crystal_recrystallization_method water
_exptl_crystal_size_max 0.2
_exptl_crystal_size_mid 0.2
_exptl_crystal_size_min 0.15
_refine_diff_density_max 0.748
_refine_diff_density_min -0.696
_refine_diff_density_rms 0.107
_refine_ls_extinction_method none
_refine_ls_goodness_of_fit_ref 1.046
_refine_ls_hydrogen_treatment refU
_refine_ls_matrix_type full
_refine_ls_number_parameters 250
_refine_ls_number_reflns 5886
_refine_ls_number_restraints 0
_refine_ls_restrained_S_all 1.046
_refine_ls_R_factor_all 0.0210
_refine_ls_R_factor_gt 0.0174
_refine_ls_shift/su_max 0.001
_refine_ls_shift/su_mean 0.000
_refine_ls_structure_factor_coef Fsqd
_refine_ls_weighting_details 'w=1/[\s^2^(Fo^2^)+(0.0178P)^2^+0.2778P] where P=(Fo^2^+2Fc^2^)/3'
_refine_ls_weighting_scheme calc
_refine_ls_wR_factor_gt 0.0369
_refine_ls_wR_factor_ref 0.0379
_reflns_Friedel_coverage 0.000
_reflns_number_gt 5474
_reflns_number_total 5886
_reflns_threshold_expression 'I > 2\s(I)'
_cod_data_source_file d0gc00454e1.cif
_cod_data_source_block K3GdOx3
_cod_depositor_comments
;Adding full bibliography for 7240489--7240496.cif.

 Adding full bibliography for 7240489--7240496.cif.
;
_cod_database_code 7240494
_shelx_shelxl_version_number 2018/3
_shelx_space_group_comment
;
The symmetry employed for this shelxl refinement is uniquely defined
by the following loop, which should always be used as a source of
symmetry information in preference to the above space-group names.
They are only intended as comments.
;

loop_
_space_group_symop_operation_xyz
'x, y, z'
'-x, -y, -z'

loop_
_atom_site_label
_atom_site_type_symbol
_atom_site_fract_x
_atom_site_fract_y
_atom_site_fract_z
_atom_site_U_iso_or_equiv
_atom_site_adp_type
_atom_site_occupancy
_atom_site_site_symmetry_order
_atom_site_calc_flag
_atom_site_refinement_flags_posn
_atom_site_refinement_flags_adp
_atom_site_refinement_flags_occupancy
_atom_site_disorder_assembly
_atom_site_disorder_group
Gd1 Gd 0.27254(2) 0.14227(2) 0.21742(2) 0.01096(2) Uani 1 1 d . . . . .
K1 K 0.78851(5) 0.64177(4) 0.11349(4) 0.02422(7) Uani 1 1 d . . . . .
O1 O 0.64854(16) 0.50408(15) 0.37825(15) 0.0288(3) Uani 1 1 d . . . . .
C1 C 0.53650(18) 0.41830(18) 0.32127(17) 0.0171(3) Uani 1 1 d . . . . .
H1 H 0.135(3) 0.256(3) 0.482(3) 0.049(8) Uiso 1 1 d . . . . .
O2 O 0.47014(16) 0.59343(14) 0.17866(15) 0.0269(3) Uani 1 1 d . . . . .
C2 C 0.42924(18) 0.47309(17) 0.21335(17) 0.0160(3) Uani 1 1 d . . . . .
H2 H 0.226(3) 0.371(3) 0.460(3) 0.040(7) Uiso 1 1 d . . . . .
K2 K 0.54302(5) 0.81727(4) 0.38963(4) 0.02564(8) Uani 1 1 d . . . . .
O3 O 0.50123(14) 0.28703(13) 0.33830(13) 0.0201(2) Uani 1 1 d . . . . .
C3 C 0.53193(18) -0.04233(17) 0.05546(16) 0.0151(3) Uani 1 1 d . . . . .
K3 K 0.15656(5) -0.28067(5) 0.70254(5) 0.02958(9) Uani 1 1 d . . . . .
O4 O 0.30633(14) 0.38813(12) 0.16894(12) 0.0180(2) Uani 1 1 d . . . . .
C4 C -0.02868(17) 0.07543(16) 0.00080(16) 0.0131(3) Uani 1 1 d . . . . .
O5 O 0.48810(15) -0.00936(14) 0.17663(12) 0.0222(2) Uani 1 1 d . . . . .
C5 C 0.00924(18) -0.07462(17) 0.34671(16) 0.0156(3) Uani 1 1 d . . . . .
C6 C 0.17483(19) -0.10782(17) 0.39904(16) 0.0158(3) Uani 1 1 d . . . . .
O6 O 0.62131(15) -0.13551(13) 0.01501(13) 0.0210(2) Uani 1 1 d . . . . .
O7 O 0.05362(13) 0.18258(12) 0.07023(12) 0.0166(2) Uani 1 1 d . . . . .
O8 O -0.15358(14) 0.08138(13) -0.06763(13) 0.0209(2) Uani 1 1 d . . . . .
O9 O 0.28901(14) -0.00830(13) 0.39469(12) 0.0184(2) Uani 1 1 d . . . . .
O10 O 0.01088(14) 0.04303(13) 0.29974(13) 0.0210(2) Uani 1 1 d . . . . .
O11 O 0.18625(17) -0.22536(15) 0.43886(15) 0.0282(3) Uani 1 1 d . . . . .
O12 O -0.10893(15) -0.16442(14) 0.35453(14) 0.0239(3) Uani 1 1 d . . . . .
O13 O 0.16954(16) 0.29991(14) 0.41876(13) 0.0218(2) Uani 1 1 d . . . . .
O14 O 0.7231(2) 0.34363(17) 0.03952(17) 0.0367(4) Uani 1 1 d . . . . .
H4 H 0.769573 0.277193 -0.002335 0.055(9) Uiso 1 1 d G . . . .
H3 H 0.662681 0.348379 -0.017462 0.049(9) Uiso 1 1 d G . . . .
O15 O 1.02824(19) 0.53732(19) 0.2456(2) 0.0391(4) Uani 1 1 d . . . . .
H6 H 1.065788 0.603374 0.310701 0.063(10) Uiso 1 1 d G . . . .
H5 H 1.103374 0.503561 0.215551 0.053(9) Uiso 1 1 d G . . . .

loop_
_atom_site_aniso_label
_atom_site_aniso_U_11
_atom_site_aniso_U_22
_atom_site_aniso_U_33
_atom_site_aniso_U_23
_atom_site_aniso_U_13
_atom_site_aniso_U_12
Gd1 0.01038(3) 0.01028(3) 0.01168(3) 0.00069(2) -0.00172(2) 0.00053(2)
K1 0.02599(18) 0.02310(17) 0.02338(18) 0.00514(14) -0.00228(14) 0.00051(14)
O1 0.0214(6) 0.0245(6) 0.0362(7) -0.0024(5) -0.0108(5) -0.0052(5)
C1 0.0121(6) 0.0187(7) 0.0189(7) -0.0016(6) 0.0001(5) 0.0011(5)
O2 0.0287(7) 0.0160(6) 0.0354(7) 0.0078(5) -0.0042(6) -0.0043(5)
C2 0.0150(6) 0.0138(6) 0.0180(7) -0.0003(5) 0.0005(5) 0.0003(5)
K2 0.02632(18) 0.02439(18) 0.02485(18) -0.00148(14) -0.00586(15) 0.00488(14)
O3 0.0167(5) 0.0187(5) 0.0242(6) 0.0045(5) -0.0061(4) -0.0005(4)
C3 0.0144(6) 0.0161(7) 0.0153(7) 0.0035(5) 0.0008(5) 0.0024(5)
K3 0.0293(2) 0.0353(2) 0.0293(2) 0.01166(17) 0.00531(16) 0.01659(17)
O4 0.0170(5) 0.0144(5) 0.0217(6) 0.0032(4) -0.0056(4) -0.0015(4)
C4 0.0132(6) 0.0116(6) 0.0141(6) 0.0005(5) -0.0003(5) 0.0011(5)
O5 0.0249(6) 0.0303(6) 0.0143(5) 0.0048(5) 0.0030(4) 0.0136(5)
C5 0.0163(6) 0.0170(7) 0.0125(6) -0.0001(5) 0.0013(5) 0.0007(5)
C6 0.0176(7) 0.0186(7) 0.0116(6) 0.0026(5) 0.0009(5) 0.0028(5)
O6 0.0253(6) 0.0215(6) 0.0194(6) 0.0064(4) 0.0050(5) 0.0122(5)
O7 0.0167(5) 0.0121(5) 0.0199(5) 0.0006(4) -0.0055(4) 0.0001(4)
O8 0.0175(5) 0.0156(5) 0.0281(6) -0.0026(5) -0.0106(5) 0.0045(4)
O9 0.0158(5) 0.0215(6) 0.0183(5) 0.0057(4) -0.0011(4) 0.0003(4)
O10 0.0172(5) 0.0191(6) 0.0280(6) 0.0077(5) -0.0006(5) 0.0021(4)
O11 0.0314(7) 0.0231(6) 0.0331(7) 0.0142(5) -0.0022(6) 0.0032(5)
O12 0.0189(6) 0.0255(6) 0.0262(6) 0.0060(5) 0.0010(5) -0.0048(5)
O13 0.0266(6) 0.0191(6) 0.0177(6) 0.0003(5) 0.0036(5) -0.0032(5)
O14 0.0459(9) 0.0294(8) 0.0341(8) -0.0047(6) -0.0122(7) 0.0158(7)
O15 0.0276(8) 0.0333(8) 0.0548(11) -0.0029(8) -0.0059(7) 0.0101(6)

loop_
_atom_type_symbol
_atom_type_description
_atom_type_scat_dispersion_real
_atom_type_scat_dispersion_imag
_atom_type_scat_source
C C 0.0033 0.0016 'International Tables Vol C Tables 4.2.6.8 and 6.1.1.4'
O O 0.0106 0.0060 'International Tables Vol C Tables 4.2.6.8 and 6.1.1.4'
K K 0.2009 0.2494 'International Tables Vol C Tables 4.2.6.8 and 6.1.1.4'
Gd Gd -0.1653 3.9035 'International Tables Vol C Tables 4.2.6.8 and 6.1.1.4'
H H 0.0000 0.0000 'International Tables Vol C Tables 4.2.6.8 and 6.1.1.4'

loop_
_geom_angle_atom_site_label_1
_geom_angle_atom_site_label_2
_geom_angle_atom_site_label_3
_geom_angle
_geom_angle_site_symmetry_1
_geom_angle_site_symmetry_3
_geom_angle_publ_flag
O9 Gd1 O4 144.71(4) . . ?
O9 Gd1 O3 84.89(4) . . ?
O4 Gd1 O3 66.93(4) . . ?
O9 Gd1 O7 132.25(4) . . ?
O4 Gd1 O7 69.97(4) . . ?
O3 Gd1 O7 136.73(4) . . ?
O9 Gd1 O6 133.26(4) . 2_655 ?
O4 Gd1 O6 73.02(4) . 2_655 ?
O3 Gd1 O6 95.90(4) . 2_655 ?
O7 Gd1 O6 74.84(4) . 2_655 ?
O9 Gd1 O5 68.86(4) . . ?
O4 Gd1 O5 120.08(4) . . ?
O3 Gd1 O5 75.50(4) . . ?
O7 Gd1 O5 132.30(4) . . ?
O6 Gd1 O5 66.25(4) 2_655 . ?
O9 Gd1 O8 85.78(4) . 2 ?
O4 Gd1 O8 129.13(4) . 2 ?
O3 Gd1 O8 150.01(4) . 2 ?
O7 Gd1 O8 67.09(4) . 2 ?
O6 Gd1 O8 70.56(4) 2_655 2 ?
O5 Gd1 O8 74.54(4) . 2 ?
O9 Gd1 O10 65.21(4) . . ?
O4 Gd1 O10 118.79(4) . . ?
O3 Gd1 O10 132.14(4) . . ?
O7 Gd1 O10 68.18(4) . . ?
O6 Gd1 O10 131.90(4) 2_655 . ?
O5 Gd1 O10 121.07(4) . . ?
O8 Gd1 O10 67.36(4) 2 . ?
O9 Gd1 O13 79.81(4) . . ?
O4 Gd1 O13 72.29(4) . . ?
O3 Gd1 O13 73.43(4) . . ?
O7 Gd1 O13 90.26(4) . . ?
O6 Gd1 O13 145.15(4) 2_655 . ?
O5 Gd1 O13 137.29(4) . . ?
O8 Gd1 O13 132.44(4) 2 . ?
O10 Gd1 O13 65.42(4) . . ?
O9 Gd1 K2 42.46(3) . 2_666 ?
O4 Gd1 K2 102.90(3) . 2_666 ?
O3 Gd1 K2 46.62(3) . 2_666 ?
O7 Gd1 K2 146.47(3) . 2_666 ?
O6 Gd1 K2 136.03(3) 2_655 2_666 ?
O5 Gd1 K2 80.30(3) . 2_666 ?
O8 Gd1 K2 127.97(3) 2 2_666 ?
O10 Gd1 K2 89.33(3) . 2_666 ?
O13 Gd1 K2 57.06(3) . 2_666 ?
O9 Gd1 K3 99.82(3) . 2_556 ?
O4 Gd1 K3 76.39(3) . 2_556 ?
O3 Gd1 K3 116.89(3) . 2_556 ?
O7 Gd1 K3 46.77(3) . 2_556 ?
O6 Gd1 K3 120.40(3) 2_655 2_556 ?
O5 Gd1 K3 163.24(3) . 2_556 ?
O8 Gd1 K3 92.78(3) 2 2_556 ?
O10 Gd1 K3 42.41(3) . 2_556 ?
O13 Gd1 K3 46.68(3) . 2_556 ?
K2 Gd1 K3 99.875(10) 2_666 2_556 ?
O9 Gd1 K1 173.09(3) . 2_665 ?
O4 Gd1 K1 41.91(3) . 2_665 ?
O3 Gd1 K1 101.65(3) . 2_665 ?
O7 Gd1 K1 42.93(3) . 2_665 ?
O6 Gd1 K1 44.54(3) 2_655 2_665 ?
O5 Gd1 K1 110.40(3) . 2_665 ?
O8 Gd1 K1 87.42(3) 2 2_665 ?
O10 Gd1 K1 110.89(3) . 2_665 ?
O13 Gd1 K1 104.03(3) . 2_665 ?
K2 Gd1 K1 144.426(9) 2_666 2_665 ?
K3 Gd1 K1 79.287(9) 2_556 2_665 ?
O15 K1 O14 76.73(5) . . ?
O15 K1 O2 123.57(5) . . ?
O14 K1 O2 78.14(5) . . ?
O15 K1 O12 70.50(5) . 1_665 ?
O14 K1 O12 136.80(5) . 1_665 ?
O2 K1 O12 97.15(4) . 1_665 ?
O15 K1 O4 131.86(5) . 2_665 ?
O14 K1 O4 77.09(4) . 2_665 ?
O2 K1 O4 89.00(4) . 2_665 ?
O12 K1 O4 146.10(4) 1_665 2_665 ?
O15 K1 O7 104.49(5) . 2_665 ?
O14 K1 O7 121.02(5) . 2_665 ?
O2 K1 O7 131.72(4) . 2_665 ?
O12 K1 O7 94.35(4) 1_665 2_665 ?
O4 K1 O7 58.44(3) 2_665 2_665 ?
O15 K1 O6 155.72(5) . 1_565 ?
O14 K1 O6 127.18(5) . 1_565 ?
O2 K1 O6 71.61(4) . 1_565 ?
O12 K1 O6 89.88(4) 1_665 1_565 ?
O4 K1 O6 60.46(4) 2_665 1_565 ?
O7 K1 O6 61.66(3) 2_665 1_565 ?
O15 K1 O1 71.04(5) . . ?
O14 K1 O1 71.32(4) . . ?
O2 K1 O1 53.19(4) . . ?
O12 K1 O1 71.90(4) 1_665 . ?
O4 K1 O1 134.36(3) 2_665 . ?
O7 K1 O1 166.24(3) 2_665 . ?
O6 K1 O1 117.29(4) 1_565 . ?
O15 K1 C4 95.66(5) . 2_665 ?
O14 K1 C4 137.14(5) . 2_665 ?
O2 K1 C4 135.14(4) . 2_665 ?
O12 K1 C4 74.57(4) 1_665 2_665 ?
O4 K1 C4 77.65(4) 2_665 2_665 ?
O7 K1 C4 19.87(3) 2_665 2_665 ?
O6 K1 C4 64.49(4) 1_565 2_665 ?
O1 K1 C4 146.39(4) . 2_665 ?
O15 K1 C2 107.69(5) . . ?
O14 K1 C2 62.12(5) . . ?
O2 K1 C2 18.80(4) . . ?
O12 K1 C2 102.02(4) 1_665 . ?
O4 K1 C2 94.45(4) 2_665 . ?
O7 K1 C2 147.22(4) 2_665 . ?
O6 K1 C2 89.90(4) 1_565 . ?
O1 K1 C2 41.56(3) . . ?
C4 K1 C2 153.93(4) 2_665 . ?
O15 K1 K2 106.99(4) . . ?
O14 K1 K2 116.84(4) . . ?
O2 K1 K2 46.48(3) . . ?
O12 K1 K2 51.52(3) 1_665 . ?
O4 K1 K2 120.81(3) 2_665 . ?
O7 K1 K2 118.56(3) 2_665 . ?
O6 K1 K2 68.32(3) 1_565 . ?
O1 K1 K2 53.18(3) . . ?
C4 K1 K2 105.79(3) 2_665 . ?
C2 K1 K2 56.84(3) . . ?
O15 K1 Gd1 138.61(4) . 2_665 ?
O14 K1 Gd1 111.85(4) . 2_665 ?
O2 K1 Gd1 97.64(3) . 2_665 ?
O12 K1 Gd1 111.34(3) 1_665 2_665 ?
O4 K1 Gd1 34.80(2) 2_665 2_665 ?
O7 K1 Gd1 35.30(2) 2_665 2_665 ?
O6 K1 Gd1 36.04(2) 1_565 2_665 ?
O1 K1 Gd1 150.27(3) . 2_665 ?
C4 K1 Gd1 49.53(3) 2_665 2_665 ?
C2 K1 Gd1 111.92(3) . 2_665 ?
K2 K1 Gd1 104.304(13) . 2_665 ?
O15 K1 H3 91.3 . . ?
O14 K1 H3 15.0 . . ?
O2 K1 H3 72.0 . . ?
O12 K1 H3 149.3 1_665 . ?
O4 K1 H3 64.0 2_665 . ?
O7 K1 H3 114.5 2_665 . ?
O6 K1 H3 112.4 1_565 . ?
O1 K1 H3 79.0 . . ?
C4 K1 H3 133.4 2_665 . ?
C2 K1 H3 59.2 . . ?
K2 K1 H3 116.0 . . ?
Gd1 K1 H3 98.7 2_665 . ?
C1 O1 K3 86.51(10) . 2_656 ?
C1 O1 K2 106.21(11) . . ?
K3 O1 K2 154.99(6) 2_656 . ?
C1 O1 K1 100.32(11) . . ?
K3 O1 K1 85.08(4) 2_656 . ?
K2 O1 K1 71.67(3) . . ?
O1 C1 O3 126.76(16) . . ?
O1 C1 C2 117.72(15) . . ?
O3 C1 C2 115.48(13) . . ?
O1 C1 K3 69.48(10) . 2_656 ?
O3 C1 K3 73.77(9) . 2_656 ?
C2 C1 K3 132.79(10) . 2_656 ?
C2 O2 K2 116.07(11) . . ?
C2 O2 K1 114.69(11) . . ?
K2 O2 K1 85.53(4) . . ?
O2 C2 O4 125.93(15) . . ?
O2 C2 C1 118.36(14) . . ?
O4 C2 C1 115.71(14) . . ?
O2 C2 K2 45.12(9) . . ?
O4 C2 K2 141.16(11) . . ?
C1 C2 K2 86.50(8) . . ?
O2 C2 K1 46.52(9) . . ?
O4 C2 K1 143.62(11) . . ?
C1 C2 K1 83.72(8) . . ?
K2 C2 K1 65.23(3) . . ?
O2 K2 O9 161.35(4) . 2_666 ?
O2 K2 O9 106.38(4) . 1_565 ?
O9 K2 O9 92.08(3) 2_666 1_565 ?
O2 K2 O5 83.03(4) . 1_565 ?
O9 K2 O5 105.54(4) 2_666 1_565 ?
O9 K2 O5 57.12(3) 1_565 1_565 ?
O2 K2 O12 94.96(4) . 1_665 ?
O9 K2 O12 68.21(4) 2_666 1_665 ?
O9 K2 O12 140.81(4) 1_565 1_665 ?
O5 K2 O12 94.61(4) 1_565 1_665 ?
O2 K2 O3 110.16(4) . 2_666 ?
O9 K2 O3 68.38(3) 2_666 2_666 ?
O9 K2 O3 99.15(4) 1_565 2_666 ?
O5 K2 O3 155.94(4) 1_565 2_666 ?
O12 K2 O3 103.84(4) 1_665 2_666 ?
O2 K2 O11 83.96(4) . 1_565 ?
O9 K2 O11 112.07(4) 2_666 1_565 ?
O9 K2 O11 44.01(3) 1_565 1_565 ?
O5 K2 O11 90.24(4) 1_565 1_565 ?
O12 K2 O11 174.87(4) 1_665 1_565 ?
O3 K2 O11 71.96(4) 2_666 1_565 ?
O2 K2 O1 54.66(4) . . ?
O9 K2 O1 110.01(4) 2_666 . ?
O9 K2 O1 147.68(4) 1_565 . ?
O5 K2 O1 132.33(4) 1_565 . ?
O12 K2 O1 71.12(4) 1_665 . ?
O3 K2 O1 69.47(4) 2_666 . ?
O11 K2 O1 104.32(4) 1_565 . ?
O2 K2 C6 92.06(4) . 1_565 ?
O9 K2 C6 106.34(4) 2_666 1_565 ?
O9 K2 C6 22.55(4) 1_565 1_565 ?
O5 K2 C6 70.84(4) 1_565 1_565 ?
O12 K2 C6 162.96(4) 1_665 1_565 ?
O3 K2 C6 88.19(4) 2_666 1_565 ?
O11 K2 C6 22.09(4) 1_565 1_565 ?
O1 K2 C6 125.16(4) . 1_565 ?
O2 K2 O13 103.45(4) . 2_666 ?
O9 K2 O13 59.89(3) 2_666 2_666 ?
O9 K2 O13 145.85(4) 1_565 2_666 ?
O5 K2 O13 144.13(4) 1_565 2_666 ?
O12 K2 O13 50.06(3) 1_665 2_666 ?
O3 K2 O13 54.40(3) 2_666 2_666 ?
O11 K2 O13 125.30(4) 1_565 2_666 ?
O1 K2 O13 50.23(3) . 2_666 ?
C6 K2 O13 142.41(4) 1_565 2_666 ?
O2 K2 C2 18.81(4) . . ?
O9 K2 C2 151.71(4) 2_666 . ?
O9 K2 C2 111.12(4) 1_565 . ?
O5 K2 C2 100.74(4) 1_565 . ?
O12 K2 C2 99.71(4) 1_665 . ?
O3 K2 C2 91.35(4) 2_666 . ?
O11 K2 C2 77.70(4) 1_565 . ?
O1 K2 C2 42.29(4) . . ?
C6 K2 C2 91.91(4) 1_565 . ?
O13 K2 C2 92.47(4) 2_666 . ?
O2 K2 K1 47.99(3) . . ?
O9 K2 K1 115.99(3) 2_666 . ?
O9 K2 K1 135.30(3) 1_565 . ?
O5 K2 K1 81.18(3) 1_565 . ?
O12 K2 K1 47.79(3) 1_665 . ?
O3 K2 K1 122.72(3) 2_666 . ?
O11 K2 K1 131.76(3) 1_565 . ?
O1 K2 K1 55.15(3) . . ?
C6 K2 K1 134.10(3) 1_565 . ?
O13 K2 K1 77.97(2) 2_666 . ?
C2 K2 K1 57.93(3) . . ?
C1 O3 Gd1 120.50(10) . . ?
C1 O3 K3 81.80(9) . 2_656 ?
Gd1 O3 K3 131.18(5) . 2_656 ?
C1 O3 K2 125.42(10) . 2_666 ?
Gd1 O3 K2 97.16(4) . 2_666 ?
K3 O3 K2 102.84(4) 2_656 2_666 ?
O6 C3 O5 126.74(15) . . ?
O6 C3 C3 117.09(17) . 2_655 ?
O5 C3 C3 116.18(17) . 2_655 ?
O11 K3 O10 77.39(4) . 2_556 ?
O11 K3 O15 119.71(5) . 2_656 ?
O10 K3 O15 114.75(4) 2_556 2_656 ?
O11 K3 O1 84.98(4) . 2_656 ?
O10 K3 O1 162.25(4) 2_556 2_656 ?
O15 K3 O1 75.86(5) 2_656 2_656 ?
O11 K3 O14 153.48(5) . 2_656 ?
O10 K3 O14 119.63(4) 2_556 2_656 ?
O15 K3 O14 73.82(5) 2_656 2_656 ?
O1 K3 O14 76.20(4) 2_656 2_656 ?
O11 K3 O3 77.65(4) . 2_656 ?
O10 K3 O3 126.65(4) 2_556 2_656 ?
O15 K3 O3 118.59(4) 2_656 2_656 ?
O1 K3 O3 45.47(4) 2_656 2_656 ?
O14 K3 O3 75.83(5) 2_656 2_656 ?
O11 K3 O13 73.28(4) . 2_556 ?
O10 K3 O13 56.16(4) 2_556 2_556 ?
O15 K3 O13 69.31(4) 2_656 2_556 ?
O1 K3 O13 120.54(4) 2_656 2_556 ?
O14 K3 O13 132.58(5) 2_656 2_556 ?
O3 K3 O13 149.11(4) 2_656 2_556 ?
O11 K3 O7 133.08(4) . 2_556 ?
O10 K3 O7 57.16(3) 2_556 2_556 ?
O15 K3 O7 75.13(5) 2_656 2_556 ?
O1 K3 O7 140.48(4) 2_656 2_556 ?
O14 K3 O7 70.35(4) 2_656 2_556 ?
O3 K3 O7 137.85(4) 2_656 2_556 ?
O13 K3 O7 72.15(3) 2_556 2_556 ?
O11 K3 C1 89.11(4) . 2_656 ?
O10 K3 C1 151.08(4) 2_556 2_656 ?
O15 K3 C1 94.16(5) 2_656 2_656 ?
O1 K3 C1 24.02(4) 2_656 2_656 ?
O14 K3 C1 66.22(5) 2_656 2_656 ?
O3 K3 C1 24.43(4) 2_656 2_656 ?
O13 K3 C1 143.59(4) 2_556 2_656 ?
O7 K3 C1 136.54(4) 2_556 2_656 ?
O11 K3 C4 131.42(4) . 2_556 ?
O10 K3 C4 55.46(4) 2_556 2_556 ?
O15 K3 C4 92.64(5) 2_656 2_556 ?
O1 K3 C4 141.00(4) 2_656 2_556 ?
O14 K3 C4 64.81(4) 2_656 2_556 ?
O3 K3 C4 119.71(4) 2_656 2_556 ?
O13 K3 C4 87.95(4) 2_556 2_556 ?
O7 K3 C4 20.43(3) 2_556 2_556 ?
C1 K3 C4 126.18(4) 2_656 2_556 ?
O11 K3 Gd1 99.56(3) . 2_556 ?
O10 K3 Gd1 37.32(3) 2_556 2_556 ?
O15 K3 Gd1 77.74(4) 2_656 2_556 ?
O1 K3 Gd1 151.72(3) 2_656 2_556 ?
O14 K3 Gd1 105.88(4) 2_656 2_556 ?
O3 K3 Gd1 162.78(3) 2_656 2_556 ?
O13 K3 Gd1 38.09(3) 2_556 2_556 ?
O7 K3 Gd1 36.36(2) 2_556 2_556 ?
C1 K3 Gd1 170.26(3) 2_656 2_556 ?
C4 K3 Gd1 49.93(2) 2_556 2_556 ?
O11 K3 K1 132.69(3) . 2_656 ?
O10 K3 K1 145.69(3) 2_556 2_656 ?
O15 K3 K1 41.32(3) 2_656 2_656 ?
O1 K3 K1 51.41(3) 2_656 2_656 ?
O14 K3 K1 42.12(3) 2_656 2_656 ?
O3 K3 K1 81.93(3) 2_656 2_656 ?
O13 K3 K1 110.60(3) 2_556 2_656 ?
O7 K3 K1 89.23(2) 2_556 2_656 ?
C1 K3 K1 59.29(3) 2_656 2_656 ?
C4 K3 K1 95.74(3) 2_556 2_656 ?
Gd1 K3 K1 111.118(12) 2_556 2_656 ?
C2 O4 Gd1 120.49(10) . . ?
C2 O4 K1 119.35(10) . 2_665 ?
Gd1 O4 K1 103.29(4) . 2_665 ?
O8 C4 O7 124.99(14) . . ?
O8 C4 C4 117.43(16) . 2 ?
O7 C4 C4 117.58(16) . 2 ?
O8 C4 K1 99.09(10) . 2_665 ?
O7 C4 K1 50.59(8) . 2_665 ?
C4 C4 K1 120.97(12) 2 2_665 ?
O8 C4 K3 92.85(9) . 2_556 ?
O7 C4 K3 55.84(8) . 2_556 ?
C4 C4 K3 123.83(13) 2 2_556 ?
K1 C4 K3 96.53(4) 2_665 2_556 ?
C3 O5 Gd1 119.28(10) . . ?
C3 O5 K2 121.42(10) . 1_545 ?
Gd1 O5 K2 115.45(4) . 1_545 ?
O12 C5 O10 126.45(15) . . ?
O12 C5 C6 118.65(14) . . ?
O10 C5 C6 114.90(13) . . ?
O11 C6 O9 125.24(15) . . ?
O11 C6 C5 119.37(14) . . ?
O9 C6 C5 115.39(14) . . ?
O11 C6 K2 69.03(10) . 1_545 ?
O9 C6 K2 59.29(8) . 1_545 ?
C5 C6 K2 159.42(10) . 1_545 ?
C3 O6 Gd1 118.86(10) . 2_655 ?
C3 O6 K1 141.46(10) . 1_545 ?
Gd1 O6 K1 99.42(4) 2_655 1_545 ?
C4 O7 Gd1 119.25(10) . . ?
C4 O7 K1 109.54(10) . 2_665 ?
Gd1 O7 K1 101.76(4) . 2_665 ?
C4 O7 K3 103.73(9) . 2_556 ?
Gd1 O7 K3 96.88(4) . 2_556 ?
K1 O7 K3 126.43(4) 2_665 2_556 ?
C4 O8 Gd1 117.74(10) . 2 ?
C6 O9 Gd1 117.11(10) . . ?
C6 O9 K2 130.17(10) . 2_666 ?
Gd1 O9 K2 102.29(4) . 2_666 ?
C6 O9 K2 98.16(10) . 1_545 ?
Gd1 O9 K2 118.27(5) . 1_545 ?
K2 O9 K2 87.92(3) 2_666 1_545 ?
C5 O10 Gd1 115.55(10) . . ?
C5 O10 K3 142.55(11) . 2_556 ?
Gd1 O10 K3 100.27(4) . 2_556 ?
C6 O11 K3 125.89(12) . . ?
C6 O11 K2 88.88(10) . 1_545 ?
K3 O11 K2 106.45(5) . 1_545 ?
C5 O12 K1 117.59(10) . 1_445 ?
C5 O12 K2 141.27(11) . 1_445 ?
K1 O12 K2 80.69(3) 1_445 1_445 ?
Gd1 O13 K3 95.23(4) . 2_556 ?
Gd1 O13 K2 84.84(4) . 2_666 ?
K3 O13 K2 153.22(5) 2_556 2_666 ?
Gd1 O13 H1 115(2) . . ?
K3 O13 H1 90(2) 2_556 . ?
K2 O13 H1 66(2) 2_666 . ?
Gd1 O13 H2 120.7(19) . . ?
K3 O13 H2 129.0(19) 2_556 . ?
K2 O13 H2 71.4(19) 2_666 . ?
H1 O13 H2 104(3) . . ?
K1 O14 K3 94.11(5) . 2_656 ?
K1 O14 H4 136 . . ?
K3 O14 H4 89(2) 2_656 . ?
K1 O14 H3 94.4 . . ?
K3 O14 H3 158.2 2_656 . ?
H4 O14 H3 98.2 . . ?
K1 O15 K3 95.54(5) . 2_656 ?
K1 O15 H6 107 . . ?
K3 O15 H6 122(2) 2_656 . ?
K1 O15 H5 130.2 . . ?
K3 O15 H5 99.3 2_656 . ?
H6 O15 H5 104.1 . . ?

loop_
_geom_bond_atom_site_label_1
_geom_bond_atom_site_label_2
_geom_bond_distance
_geom_bond_site_symmetry_2
_geom_bond_publ_flag
Gd1 O9 2.3943(12) . ?
Gd1 O4 2.4045(12) . ?
Gd1 O3 2.4134(12) . ?
Gd1 O7 2.4204(11) . ?
Gd1 O6 2.4455(12) 2_655 ?
Gd1 O5 2.4455(12) . ?
Gd1 O8 2.4699(12) 2 ?
Gd1 O10 2.4976(12) . ?
Gd1 O13 2.5108(13) . ?
Gd1 K2 4.0530(5) 2_666 ?
Gd1 K3 4.0535(5) 2_556 ?
Gd1 K1 4.1003(5) 2_665 ?
K1 O15 2.7329(16) . ?
K1 O14 2.7698(17) . ?
K1 O2 2.7861(15) . ?
K1 O12 2.8061(14) 1_665 ?
K1 O4 2.8141(12) 2_665 ?
K1 O7 2.8528(12) 2_665 ?
K1 O6 2.9152(12) 1_565 ?
K1 O1 3.2319(16) . ?
K1 C4 3.4796(15) 2_665 ?
K1 C2 3.4890(16) . ?
K1 K2 3.7386(6) . ?
K1 H3 2.9276 . ?
O1 C1 1.2369(19) . ?
O1 K3 2.8463(15) 2_656 ?
O1 K2 3.1530(15) . ?
C1 O3 1.268(2) . ?
C1 C2 1.556(2) . ?
C1 K3 3.0336(16) 2_656 ?
O2 C2 1.237(2) . ?
O2 K2 2.7193(14) . ?
C2 O4 1.2640(18) . ?
C2 K2 3.4471(16) . ?
K2 O9 2.8002(13) 2_666 ?
K2 O9 2.8472(13) 1_565 ?
K2 O5 2.8762(13) 1_565 ?
K2 O12 2.9656(13) 1_665 ?
K2 O3 2.9689(13) 2_666 ?
K2 O11 3.0616(15) 1_565 ?
K2 C6 3.2782(16) 1_565 ?
K2 O13 3.4153(15) 2_666 ?
O3 K3 2.9427(13) 2_656 ?
C3 O6 1.2474(19) . ?
C3 O5 1.2496(19) . ?
C3 C3 1.554(3) 2_655 ?
K3 O11 2.7018(14) . ?
K3 O10 2.7781(13) 2_556 ?
K3 O15 2.8299(18) 2_656 ?
K3 O14 2.8571(17) 2_656 ?
K3 O13 2.9615(15) 2_556 ?
K3 O7 2.9746(13) 2_556 ?
K3 C4 3.4920(16) 2_556 ?
C4 O8 1.2512(18) . ?
C4 O7 1.2547(18) . ?
C4 C4 1.545(3) 2 ?
C5 O12 1.2429(19) . ?
C5 O10 1.252(2) . ?
C5 C6 1.564(2) . ?
C6 O11 1.233(2) . ?
C6 O9 1.2702(19) . ?
O13 H1 0.83(3) . ?
O13 H2 0.82(3) . ?
O14 H4 0.84 . ?
O14 H3 0.7576 . ?
O15 H6 0.85 . ?
O15 H5 0.7863 . ?
